data_2204809
loop_
_publ_author_name
'Horton, Peter N.'
'Hursthouse, Michael B.'
'Beckett, Michael A.'
'Rugen-Hankey, Martin P.'

_publ_section_title
;
 Pentafluorophenylboronic acid
;
_journal_issue 12
_journal_name_full 'Acta Crystallographica Section E'
_journal_page_first o2204
_journal_page_last o2206
_journal_paper_doi 10.1107/S1600536804022408
_journal_volume 60
_journal_year 2004
_chemical_formula_moiety 'C6 H2 B F5 O2'
_chemical_formula_sum 'C6 H2 B F5 O2'
_chemical_formula_weight 211.89
_chemical_name_systematic
;
 Pentafluoroboronic acid
;
_space_group_IT_number 14
_symmetry_cell_setting monoclinic
_symmetry_space_group_name_Hall '-P 2ybc'
_symmetry_space_group_name_H-M 'P 1 21/c 1'
_atom_sites_solution_hydrogens difmap
_atom_sites_solution_primary direct
_atom_sites_solution_secondary difmap
_audit_creation_method SHELXL-97
_cell_angle_alpha 90.00
_cell_angle_beta 98.254(2)
_cell_angle_gamma 90.00
_cell_formula_units_Z 4
_cell_length_a 12.6214(6)
_cell_length_b 6.2949(2)
_cell_length_c 9.3973(4)
_cell_measurement_reflns_used 1621
_cell_measurement_temperature 120(2)
_cell_measurement_theta_max 27.485
_cell_measurement_theta_min 2.910
_cell_volume 738.89(5)
_computing_cell_refinement ' DENZO (Otwinowski & Minor, 1997) and COLLECT (Hooft, 1998)'
_computing_data_collection ' DENZO (Otwinowski and Minor, 1997)'
_computing_data_reduction ' DENZO (Otwinowski & Minor, 1997) and COLLECT (Hooft, 1998)'
_computing_molecular_graphics 'ORTEP3 for Windows (Farrugia, 1997)'
_computing_structure_refinement 'SHELXL97 (Sheldrick, 1997)'
_computing_structure_solution 'SHELXS97 (Sheldrick, 1997)'
_diffrn_ambient_temperature 120(2)
_diffrn_detector_area_resol_mean 9.091
_diffrn_measured_fraction_theta_full 0.998
_diffrn_measured_fraction_theta_max 0.998
_diffrn_measurement_device_type 'Nonius KappaCCD Area Detector'
_diffrn_measurement_method '\f and \w scans to fill Ewald Sphere'
_diffrn_radiation_monochromator graphite
_diffrn_radiation_source 'Nonius FR591 rotating anode'
_diffrn_radiation_type MoK\a
_diffrn_radiation_wavelength 0.71073
_diffrn_reflns_av_R_equivalents 0.070
_diffrn_reflns_av_sigmaI/netI 0.064
_diffrn_reflns_limit_h_max 14
_diffrn_reflns_limit_h_min -16
_diffrn_reflns_limit_k_max 6
_diffrn_reflns_limit_k_min -8
_diffrn_reflns_limit_l_max 12
_diffrn_reflns_limit_l_min -10
_diffrn_reflns_number 5560
_diffrn_reflns_theta_full 27.48
_diffrn_reflns_theta_max 27.48
_diffrn_reflns_theta_min 3.26
_exptl_absorpt_coefficient_mu 0.216
_exptl_absorpt_correction_T_max 0.996
_exptl_absorpt_correction_T_min 0.968
_exptl_absorpt_correction_type multi-scan
_exptl_absorpt_process_details '(SORTAV; Blessing 1997)'
_exptl_crystal_colour Colourless
_exptl_crystal_density_diffrn 1.905
_exptl_crystal_density_method 'not measured'
_exptl_crystal_description Plate
_exptl_crystal_F_000 416
_exptl_crystal_size_max 0.15
_exptl_crystal_size_mid 0.08
_exptl_crystal_size_min 0.02
_refine_diff_density_max 0.27
_refine_diff_density_min -0.31
_refine_ls_extinction_method none
_refine_ls_goodness_of_fit_ref 1.029
_refine_ls_hydrogen_treatment refall
_refine_ls_matrix_type full
_refine_ls_number_parameters 135
_refine_ls_number_reflns 1692
_refine_ls_number_restraints 0
_refine_ls_restrained_S_all 1.029
_refine_ls_R_factor_all 0.073
_refine_ls_R_factor_gt 0.044
_refine_ls_shift/su_max <0.001
_refine_ls_shift/su_mean 0.000
_refine_ls_structure_factor_coef Fsqd
_refine_ls_weighting_details 'calc w = 1/[\s^2^(Fo^2^)+(0.0634P)^2^] where P = (Fo^2^+2Fc^2^)/3'
_refine_ls_weighting_scheme calc
_refine_ls_wR_factor_gt 0.102
_refine_ls_wR_factor_ref 0.116
_reflns_number_gt 1186
_reflns_number_total 1692
_reflns_threshold_expression >2\s(I)
_cod_data_source_file wk6027.cif
_cod_data_source_block 2
_cod_depositor_comments
;
The following automatic conversions were performed:
'_symmetry_cell_setting' value 'Monoclinic' changed to 'monoclinic'
according to '/home/saulius/struct/CIF-dictionaries/cif_core.dic'
dictionary named 'cif_core.dic' version 2.4.1 from 2010-06-29.

Automatic conversion script
Id: cif_fix_enum 1527 2010-12-29 10:47:43Z saulius 

The following automatic conversions were performed:

'_symmetry_cell_setting' value 'Monoclinic' changed to 'monoclinic'
according to /home/saulius/struct/CIF-dictionaries/cif_core.dic
dictionary named 'cif_core.dic' version 2.4.1 from 2010-06-29.

Automatic conversion script
Id: cif_fix_values 1715 2011-07-08 13:25:40Z adriana 
;
_cod_original_sg_symbol_H-M 'P 21/c '
_cod_database_code 2204809
_cod_database_fobs_code 2204809

loop_
_symmetry_equiv_pos_as_xyz
'x, y, z'
'-x, y+1/2, -z+1/2'
'-x, -y, -z'
'x, -y-1/2, z-1/2'

loop_
_atom_site_label
_atom_site_fract_x
_atom_site_fract_y
_atom_site_fract_z
_atom_site_U_iso_or_equiv
_atom_site_adp_type
_atom_site_calc_flag
_atom_site_occupancy
_atom_site_type_symbol
C1 0.20469(15) -0.1065(3) -0.0334(2) 0.0205(4) Uani d 1 C
C2 0.28746(15) -0.1513(3) -0.1108(2) 0.0215(4) Uani d 1 C
C3 0.37112(14) -0.0124(3) -0.12031(19) 0.0233(4) Uani d 1 C
C4 0.37121(15) 0.1827(3) -0.0553(2) 0.0244(5) Uani d 1 C
C5 0.28903(15) 0.2369(3) 0.0197(2) 0.0232(4) Uani d 1 C
C6 0.20904(15) 0.0925(3) 0.03115(19) 0.0212(4) Uani d 1 C
B1 0.11484(17) -0.2747(3) -0.0150(2) 0.0208(5) Uani d 1 B
O1 0.07353(11) -0.4073(2) -0.12348(16) 0.0236(3) Uani d 1 O
O2 0.07956(11) -0.2880(2) 0.11424(13) 0.0248(3) Uani d 1 O
F1 0.29011(9) -0.33900(16) -0.17951(12) 0.0257(3) Uani d 1 F
F2 0.45090(9) -0.06577(18) -0.19359(13) 0.0314(3) Uani d 1 F
F3 0.45065(10) 0.31949(18) -0.06461(13) 0.0352(3) Uani d 1 F
F4 0.28823(10) 0.42794(16) 0.08323(12) 0.0308(3) Uani d 1 F
F5 0.13194(9) 0.15083(17) 0.10926(12) 0.0276(3) Uani d 1 F
H1O 0.086(2) -0.374(4) -0.204(3) 0.041(7) Uiso d 1 H
H2O 0.029(2) -0.394(4) 0.115(3) 0.044(7) Uiso d 1 H

loop_
_atom_site_aniso_label
_atom_site_aniso_U_11
_atom_site_aniso_U_22
_atom_site_aniso_U_33
_atom_site_aniso_U_12
_atom_site_aniso_U_13
_atom_site_aniso_U_23
C1 0.0227(10) 0.0246(9) 0.0144(9) 0.0001(7) 0.0036(8) 0.0033(7)
C2 0.0292(11) 0.0193(9) 0.0160(9) 0.0005(7) 0.0036(8) 0.0003(7)
C3 0.0185(10) 0.0335(10) 0.0185(10) 0.0014(7) 0.0043(8) 0.0041(8)
C4 0.0245(11) 0.0272(10) 0.0208(10) -0.0083(8) 0.0010(8) 0.0045(8)
C5 0.0307(11) 0.0208(9) 0.0175(9) -0.0017(7) 0.0009(8) 0.0000(7)
C6 0.0248(10) 0.0255(9) 0.0141(10) 0.0035(7) 0.0059(8) 0.0001(7)
B1 0.0243(12) 0.0214(10) 0.0172(11) 0.0021(8) 0.0046(9) -0.0007(8)
O1 0.0282(8) 0.0288(7) 0.0150(8) -0.0054(5) 0.0071(6) -0.0002(6)
O2 0.0281(8) 0.0303(8) 0.0170(7) -0.0084(6) 0.0071(6) -0.0024(5)
F1 0.0301(7) 0.0247(6) 0.0236(6) 0.0011(4) 0.0087(5) -0.0038(4)
F2 0.0232(6) 0.0430(7) 0.0304(7) 0.0010(5) 0.0119(5) 0.0006(5)
F3 0.0327(7) 0.0363(7) 0.0370(7) -0.0142(5) 0.0063(5) 0.0037(5)
F4 0.0447(7) 0.0217(6) 0.0257(7) -0.0057(5) 0.0041(6) -0.0034(4)
F5 0.0328(7) 0.0261(6) 0.0263(7) 0.0005(5) 0.0123(5) -0.0040(4)

loop_
_atom_type_symbol
_atom_type_description
_atom_type_scat_dispersion_real
_atom_type_scat_dispersion_imag
_atom_type_scat_source
C C 0.0033 0.0016 'International Tables Vol C Tables 4.2.6.8 and 6.1.1.4'
H H 0.0000 0.0000 'International Tables Vol C Tables 4.2.6.8 and 6.1.1.4'
B B 0.0013 0.0007 'International Tables Vol C Tables 4.2.6.8 and 6.1.1.4'
O O 0.0106 0.0060 'International Tables Vol C Tables 4.2.6.8 and 6.1.1.4'
F F 0.0171 0.0103 'International Tables Vol C Tables 4.2.6.8 and 6.1.1.4'

loop_
_geom_angle_atom_site_label_1
_geom_angle_atom_site_label_2
_geom_angle_atom_site_label_3
_geom_angle
C2 C1 C6 115.31(16)
C2 C1 B1 121.92(16)
C6 C1 B1 122.73(17)
F1 C2 C3 116.81(17)
F1 C2 C1 120.14(16)
C3 C2 C1 123.04(17)
F2 C3 C4 120.00(17)
F2 C3 C2 120.72(17)
C4 C3 C2 119.28(17)
F3 C4 C3 120.10(17)
F3 C4 C5 120.11(16)
C3 C4 C5 119.79(16)
F4 C5 C6 120.34(17)
F4 C5 C4 120.20(16)
C6 C5 C4 119.45(17)
F5 C6 C5 117.20(16)
F5 C6 C1 119.74(16)
C5 C6 C1 123.07(17)
O2 B1 O1 119.55(18)
O2 B1 C1 118.24(17)
O1 B1 C1 122.20(18)
B1 O1 H1O 115.6(18)
B1 O2 H2O 111.4(16)

loop_
_geom_bond_atom_site_label_1
_geom_bond_atom_site_label_2
_geom_bond_distance
C1 C2 1.385(3)
C1 C6 1.389(3)
C1 B1 1.579(3)
C2 F1 1.349(2)
C2 C3 1.384(3)
C3 F2 1.342(2)
C3 C4 1.372(3)
C4 F3 1.334(2)
C4 C5 1.378(3)
C5 F4 1.343(2)
C5 C6 1.374(3)
C6 F5 1.351(2)
B1 O2 1.355(3)
B1 O1 1.362(2)
O1 H1O 0.82(3)
O2 H2O 0.92(3)

loop_
_geom_hbond_atom_site_label_D
_geom_hbond_atom_site_label_H
_geom_hbond_atom_site_label_A
_geom_hbond_site_symmetry_A
_geom_hbond_distance_DH
_geom_hbond_distance_HA
_geom_hbond_distance_DA
_geom_hbond_angle_DHA
O2 H2O O1 3_545 0.92(3) 1.81(3) 2.7326(18) 176(2)
O1 H1O O2 4 0.82(3) 1.99(3) 2.7653(19) 160(2)

loop_
_cod_related_entry_id
_cod_related_entry_database
_cod_related_entry_code
1 ChemSpider 2056249
